data_7154357
loop_
_publ_author_name
'Hung, Tran Quang'
'Hancker, S\"oren'
'Villinger, Alexander'
'Lochbrunner, Stefan'
'Dang, Tuan Thanh'
'Friedrich, Aleksej'
'Breitsprecher, Wolfgang'
'Langer, Peter'

_publ_section_title
;
 Novel synthesis of 5-methyl-5,10-dihydroindolo[3,2-b]indoles by
 Pd-catalyzed C-C and two-fold C-N coupling reactions.
;
_journal_issue 2
_journal_name_full 'Organic &amp; biomolecular chemistry'
_journal_page_first 583
_journal_page_last 591
_journal_paper_doi 10.1039/c4ob01723d
_journal_volume 13
_journal_year 2015
_chemical_formula_moiety 'C25 H24 N2'
_chemical_formula_sum 'C25 H24 N2'
_chemical_formula_weight 352.46
_chemical_name_systematic
;
5-(4-(<i>tert</i>-Butyl)phenyl)-10-methyl-5,10-dihydroindolo[3,2-b]indole
;
_space_group_IT_number 14
_symmetry_cell_setting monoclinic
_symmetry_Int_Tables_number 14
_symmetry_space_group_name_Hall '-P 2ybc'
_symmetry_space_group_name_H-M 'P 1 21/c 1'
_atom_sites_solution_hydrogens geom
_atom_sites_solution_primary direct
_atom_sites_solution_secondary difmap
_audit_creation_method SHELXL-97
_cell_angle_alpha 90.00
_cell_angle_beta 103.811(2)
_cell_angle_gamma 90.00
_cell_formula_units_Z 4
_cell_length_a 9.8957(3)
_cell_length_b 23.4982(7)
_cell_length_c 8.5844(3)
_cell_measurement_reflns_used 4520
_cell_measurement_temperature 173(2)
_cell_measurement_theta_max 59.975
_cell_measurement_theta_min 5.477
_cell_volume 1938.43(11)
_computing_cell_refinement 'Bruker Apex V7.51A'
_computing_data_collection 'Bruker Apex V7.51A'
_computing_data_reduction 'Bruker SAINT'
_computing_molecular_graphics 'ORTEP-3v2.01 (Farrugia, 1997)'
_computing_publication_material SHELXL-97
_computing_structure_refinement 'SHELXL-97 (Sheldrick, 1997)'
_computing_structure_solution 'SHELXS-97 (Sheldrick, 1997)'
_diffrn_ambient_temperature 173(2)
_diffrn_measured_fraction_theta_full 0.992
_diffrn_measured_fraction_theta_max 0.992
_diffrn_measurement_device_type 'Bruker-Nonius Apex X8-CCD-diffractometer'
_diffrn_measurement_method 'phi and omega scans'
_diffrn_radiation_monochromator graphite
_diffrn_radiation_source 'sealed tube'
_diffrn_radiation_type MoK\a
_diffrn_radiation_wavelength 0.71073
_diffrn_reflns_av_R_equivalents 0.0494
_diffrn_reflns_av_sigmaI/netI 0.0539
_diffrn_reflns_limit_h_max 13
_diffrn_reflns_limit_h_min -13
_diffrn_reflns_limit_k_max 32
_diffrn_reflns_limit_k_min -32
_diffrn_reflns_limit_l_max 12
_diffrn_reflns_limit_l_min -12
_diffrn_reflns_number 27546
_diffrn_reflns_theta_full 30.08
_diffrn_reflns_theta_max 30.08
_diffrn_reflns_theta_min 2.96
_exptl_absorpt_coefficient_mu 0.071
_exptl_absorpt_correction_T_max 0.9902
_exptl_absorpt_correction_T_min 0.9737
_exptl_absorpt_correction_type multi-scan
_exptl_absorpt_process_details '(SADABS; Sheldrick, 2004)'
_exptl_crystal_colour colourless
_exptl_crystal_density_diffrn 1.208
_exptl_crystal_density_method 'not measured'
_exptl_crystal_description block
_exptl_crystal_F_000 752
_exptl_crystal_size_max 0.38
_exptl_crystal_size_mid 0.16
_exptl_crystal_size_min 0.14
_refine_diff_density_max 0.244
_refine_diff_density_min -0.259
_refine_diff_density_rms 0.042
_refine_ls_extinction_method none
_refine_ls_goodness_of_fit_ref 1.027
_refine_ls_hydrogen_treatment constr
_refine_ls_matrix_type full
_refine_ls_number_parameters 294
_refine_ls_number_reflns 5629
_refine_ls_number_restraints 80
_refine_ls_restrained_S_all 1.029
_refine_ls_R_factor_all 0.0971
_refine_ls_R_factor_gt 0.0507
_refine_ls_shift/su_max 0.000
_refine_ls_shift/su_mean 0.000
_refine_ls_structure_factor_coef Fsqd
_refine_ls_weighting_details 'calc w=1/[\s^2^(Fo^2^)+(0.0536P)^2^+0.3631P] where P=(Fo^2^+2Fc^2^)/3'
_refine_ls_weighting_scheme calc
_refine_ls_wR_factor_gt 0.1115
_refine_ls_wR_factor_ref 0.1326
_reflns_number_gt 3510
_reflns_number_total 5629
_reflns_threshold_expression >2\s(I)
_cod_data_source_file c4ob01723d2.cif
_cod_data_source_block is_1h003
_cod_original_sg_symbol_H-M 'P 21/c'
_cod_database_code 7154357

loop_
_symmetry_equiv_pos_as_xyz
'x, y, z'
'-x, y+1/2, -z+1/2'
'-x, -y, -z'
'x, -y-1/2, z-1/2'

loop_
_atom_site_label
_atom_site_type_symbol
_atom_site_fract_x
_atom_site_fract_y
_atom_site_fract_z
_atom_site_U_iso_or_equiv
_atom_site_adp_type
_atom_site_occupancy
_atom_site_symmetry_multiplicity
_atom_site_calc_flag
_atom_site_refinement_flags
_atom_site_disorder_assembly
_atom_site_disorder_group
N1A N -0.19372(14) 0.19473(5) 1.20516(15) 0.0275(3) Uani 0.9524(12) 1 d PD A 1
C1A C -0.05532(16) 0.18287(6) 1.21211(17) 0.0244(3) Uani 0.9524(12) 1 d PD A 1
C2A C -0.04612(16) 0.15133(6) 1.08019(17) 0.0238(3) Uani 0.9524(12) 1 d PD A 1
N2A N 0.09126(13) 0.13735(5) 1.08984(13) 0.0247(3) Uani 0.9524(12) 1 d PD A 1
C3A C -0.18216(16) 0.14174(8) 0.9832(2) 0.0255(3) Uani 0.9524(12) 1 d PD A 1
C4A C -0.27195(17) 0.16959(8) 1.0666(2) 0.0277(4) Uani 0.9524(12) 1 d PD A 1
C5A C -0.41544(18) 0.16992(8) 1.0064(2) 0.0353(4) Uani 0.9524(12) 1 d PD A 1
H5A H -0.4749 0.1883 1.0628 0.042 Uiso 0.9524(12) 1 calc PR A 1
C6A C -0.46892(19) 0.14280(8) 0.8625(2) 0.0404(4) Uani 0.9524(12) 1 d PD A 1
H6A H -0.5668 0.1425 0.8197 0.048 Uiso 0.9524(12) 1 calc PR A 1
C7A C -0.3826(2) 0.11577(8) 0.7783(2) 0.0396(4) Uani 0.9524(12) 1 d PD A 1
H7A H -0.4228 0.0978 0.6789 0.048 Uiso 0.9524(12) 1 calc PR A 1
C8A C -0.24060(17) 0.11470(8) 0.83673(19) 0.0315(4) Uani 0.9524(12) 1 d PD A 1
H8A H -0.1829 0.0960 0.7789 0.038 Uiso 0.9524(12) 1 calc PR A 1
C9A C 0.08090(16) 0.19023(6) 1.31296(17) 0.0243(3) Uani 0.9524(12) 1 d PD A 1
C10A C 0.16986(17) 0.16069(6) 1.23223(16) 0.0234(3) Uani 0.9524(12) 1 d PD A 1
C11A C 0.31305(17) 0.15902(7) 1.29303(18) 0.0284(3) Uani 0.9524(12) 1 d PD A 1
H11A H 0.3717 0.1394 1.2381 0.034 Uiso 0.9524(12) 1 calc PR A 1
C12A C 0.36749(19) 0.18689(8) 1.4363(2) 0.0345(4) Uani 0.9524(12) 1 d PD A 1
H12A H 0.4652 0.1863 1.4803 0.041 Uiso 0.9524(12) 1 calc PR A 1
C13A C 0.2818(2) 0.21599(8) 1.5178(2) 0.0360(4) Uani 0.9524(12) 1 d PD A 1
H13A H 0.3221 0.2346 1.6163 0.043 Uiso 0.9524(12) 1 calc PR A 1
C14A C 0.14029(19) 0.21810(7) 1.45775(18) 0.0308(4) Uani 0.9524(12) 1 d PD A 1
H14A H 0.0831 0.2382 1.5136 0.037 Uiso 0.9524(12) 1 calc PR A 1
C15A C -0.2485(2) 0.22296(8) 1.3267(2) 0.0432(5) Uani 0.9524(12) 1 d PD A 1
H15A H -0.2982 0.1953 1.3779 0.065 Uiso 0.9524(12) 1 calc PR A 1
H15B H -0.3127 0.2532 1.2770 0.065 Uiso 0.9524(12) 1 calc PR A 1
H15C H -0.1717 0.2396 1.4077 0.065 Uiso 0.9524(12) 1 calc PR A 1
C16A C 0.14038(15) 0.10229(6) 0.97965(16) 0.0234(3) Uani 0.9524(12) 1 d PD A 1
C17A C 0.12844(17) 0.12000(6) 0.82382(17) 0.0262(3) Uani 0.9524(12) 1 d PD A 1
H17A H 0.0912 0.1565 0.7908 0.031 Uiso 0.9524(12) 1 calc PR A 1
C18A C 0.1708(2) 0.08451(7) 0.7149(2) 0.0252(4) Uani 0.9524(12) 1 d PD A 1
H18A H 0.1608 0.0971 0.6076 0.030 Uiso 0.9524(12) 1 calc PR A 1
C19A C 0.22713(15) 0.03119(7) 0.75890(18) 0.0221(4) Uani 0.9524(12) 1 d PD A 1
C20A C 0.2400(2) 0.01474(7) 0.91773(18) 0.0395(5) Uani 0.9524(12) 1 d PD A 1
H20A H 0.2794 -0.0213 0.9522 0.047 Uiso 0.9524(12) 1 calc PR A 1
C21A C 0.1969(2) 0.04956(7) 1.02655(18) 0.0403(5) Uani 0.9524(12) 1 d PD A 1
H21A H 0.2064 0.0371 1.1339 0.048 Uiso 0.9524(12) 1 calc PR A 1
C22A C 0.2711(2) -0.00984(9) 0.6417(2) 0.0247(3) Uani 0.9524(12) 1 d PD A 1
C23A C 0.1667(3) -0.05924(12) 0.6066(4) 0.0389(5) Uani 0.9524(12) 1 d PD A 1
H23A H 0.1622 -0.0778 0.7075 0.058 Uiso 0.9524(12) 1 calc PR A 1
H23B H 0.1968 -0.0869 0.5364 0.058 Uiso 0.9524(12) 1 calc PR A 1
H23C H 0.0745 -0.0446 0.5536 0.058 Uiso 0.9524(12) 1 calc PR A 1
C24A C 0.2744(3) 0.01923(12) 0.4832(2) 0.0360(6) Uani 0.9524(12) 1 d PD A 1
H24A H 0.1807 0.0325 0.4306 0.054 Uiso 0.9524(12) 1 calc PR A 1
H24B H 0.3064 -0.0079 0.4132 0.054 Uiso 0.9524(12) 1 calc PR A 1
H24C H 0.3381 0.0518 0.5043 0.054 Uiso 0.9524(12) 1 calc PR A 1
C25A C 0.4160(2) -0.03362(9) 0.7166(2) 0.0403(5) Uani 0.9524(12) 1 d PD A 1
H25A H 0.4823 -0.0021 0.7447 0.060 Uiso 0.9524(12) 1 calc PR A 1
H25B H 0.4451 -0.0588 0.6396 0.060 Uiso 0.9524(12) 1 calc PR A 1
H25C H 0.4133 -0.0552 0.8136 0.060 Uiso 0.9524(12) 1 calc PR A 1
N1B N -0.0675(15) 0.1997(7) 1.3432(16) 0.0247(3) Uani 0.0476(12) 1 d PD A 2
C1B C -0.1176(15) 0.1791(13) 1.189(2) 0.0238(3) Uani 0.0476(12) 1 d PD A 2
C2B C -0.0092(16) 0.1547(13) 1.139(2) 0.0244(3) Uani 0.0476(12) 1 d PD A 2
N2B N -0.0523(15) 0.1301(8) 0.9890(18) 0.0275(3) Uani 0.0476(12) 1 d PD A 2
C3B C 0.1172(15) 0.1706(10) 1.250(2) 0.0277(4) Uani 0.0476(12) 1 d PGD A 2
C4B C 0.0768(15) 0.1982(10) 1.375(2) 0.0255(3) Uani 0.0476(12) 1 d PGD A 2
C5B C 0.177(2) 0.2164(13) 1.508(2) 0.0315(4) Uani 0.0476(12) 1 d PGD A 2
H5B H 0.1490 0.2353 1.5934 0.038 Uiso 0.0476(12) 1 calc PR A 2
C6B C 0.3169(19) 0.2071(16) 1.517(3) 0.0396(4) Uani 0.0476(12) 1 d PGD A 2
H6B H 0.3852 0.2196 1.6080 0.048 Uiso 0.0476(12) 1 calc PR A 2
C7B C 0.3574(14) 0.1795(16) 1.392(3) 0.0404(4) Uani 0.0476(12) 1 d PGD A 2
H7B H 0.4533 0.1731 1.3981 0.048 Uiso 0.0476(12) 1 calc PR A 2
C8B C 0.2575(16) 0.1612(13) 1.259(3) 0.0353(4) Uani 0.0476(12) 1 d PGD A 2
H8B H 0.2852 0.1423 1.1735 0.042 Uiso 0.0476(12) 1 calc PR A 2
C9B C -0.2416(15) 0.1631(16) 1.072(3) 0.0234(3) Uani 0.0476(12) 1 d PGD A 2
C10B C -0.1971(15) 0.1332(16) 0.953(3) 0.0243(3) Uani 0.0476(12) 1 d PGD A 2
C11B C -0.294(2) 0.1133(14) 0.819(3) 0.0308(4) Uani 0.0476(12) 1 d PGD A 2
H11B H -0.2631 0.0929 0.7384 0.037 Uiso 0.0476(12) 1 calc PR A 2
C12B C -0.4347(18) 0.1232(13) 0.804(3) 0.0360(4) Uani 0.0476(12) 1 d PGD A 2
H12B H -0.5007 0.1096 0.7119 0.043 Uiso 0.0476(12) 1 calc PR A 2
C13B C -0.4793(14) 0.1530(13) 0.922(3) 0.0345(4) Uani 0.0476(12) 1 d PGD A 2
H13B H -0.5757 0.1598 0.9112 0.041 Uiso 0.0476(12) 1 calc PR A 2
C14B C -0.3827(16) 0.1730(13) 1.056(3) 0.0284(3) Uani 0.0476(12) 1 d PGD A 2
H14B H -0.4132 0.1934 1.1369 0.034 Uiso 0.0476(12) 1 calc PR A 2
C15B C -0.156(3) 0.2178(14) 1.446(3) 0.0432(5) Uani 0.0476(12) 1 d PD A 2
H15D H -0.0982 0.2344 1.5448 0.065 Uiso 0.0476(12) 1 calc PR A 2
H15E H -0.2066 0.1850 1.4736 0.065 Uiso 0.0476(12) 1 calc PR A 2
H15F H -0.2221 0.2463 1.3904 0.065 Uiso 0.0476(12) 1 calc PR A 2
C16B C 0.032(2) 0.0974(6) 0.9093(19) 0.0234(3) Uani 0.0476(12) 1 d PGD A 2
C17B C 0.069(3) 0.0423(7) 0.961(2) 0.0403(5) Uani 0.0476(12) 1 d PGD A 2
H17B H 0.0402 0.0273 1.0510 0.048 Uiso 0.0476(12) 1 calc PR A 2
C18B C 0.147(3) 0.0090(8) 0.881(3) 0.0395(5) Uani 0.0476(12) 1 d PGD A 2
H18B H 0.1719 -0.0287 0.9168 0.047 Uiso 0.0476(12) 1 calc PR A 2
C19B C 0.189(3) 0.0308(10) 0.750(3) 0.0221(4) Uani 0.0476(12) 1 d PGD A 2
C20B C 0.152(4) 0.0860(10) 0.698(3) 0.0252(4) Uani 0.0476(12) 1 d PGD A 2
H20B H 0.1805 0.1009 0.6080 0.030 Uiso 0.0476(12) 1 calc PR A 2
C21B C 0.074(3) 0.1193(7) 0.778(2) 0.0262(3) Uani 0.0476(12) 1 d PGD A 2
H21B H 0.0489 0.1570 0.7422 0.031 Uiso 0.0476(12) 1 calc PR A 2
C22B C 0.270(3) -0.0067(14) 0.658(3) 0.0247(3) Uani 0.0476(12) 1 d PD A 2
C23B C 0.183(6) -0.060(2) 0.601(9) 0.0389(5) Uani 0.0476(12) 1 d PD A 2
H23D H 0.1604 -0.0792 0.6933 0.058 Uiso 0.0476(12) 1 calc PR A 2
H23E H 0.2359 -0.0862 0.5490 0.058 Uiso 0.0476(12) 1 calc PR A 2
H23F H 0.0964 -0.0493 0.5243 0.058 Uiso 0.0476(12) 1 calc PR A 2
C24B C 0.299(6) 0.023(3) 0.511(5) 0.0360(6) Uani 0.0476(12) 1 d PD A 2
H24D H 0.3541 -0.0016 0.4594 0.054 Uiso 0.0476(12) 1 calc PR A 2
H24E H 0.3498 0.0587 0.5450 0.054 Uiso 0.0476(12) 1 calc PR A 2
H24F H 0.2101 0.0322 0.4356 0.054 Uiso 0.0476(12) 1 calc PR A 2
C25B C 0.408(4) -0.025(2) 0.770(5) 0.0403(5) Uani 0.0476(12) 1 d PD A 2
H25D H 0.3897 -0.0452 0.8622 0.060 Uiso 0.0476(12) 1 calc PR A 2
H25E H 0.4651 0.0087 0.8065 0.060 Uiso 0.0476(12) 1 calc PR A 2
H25F H 0.4579 -0.0502 0.7114 0.060 Uiso 0.0476(12) 1 calc PR A 2

loop_
_atom_site_aniso_label
_atom_site_aniso_U_11
_atom_site_aniso_U_22
_atom_site_aniso_U_33
_atom_site_aniso_U_23
_atom_site_aniso_U_13
_atom_site_aniso_U_12
N1A 0.0281(8) 0.0256(6) 0.0323(7) -0.0030(5) 0.0140(6) 0.0019(5)
C1A 0.0270(9) 0.0222(7) 0.0259(7) -0.0019(5) 0.0103(6) 0.0003(7)
C2A 0.0258(9) 0.0240(7) 0.0227(7) -0.0016(6) 0.0078(6) 0.0002(6)
N2A 0.0243(7) 0.0286(6) 0.0215(6) -0.0040(5) 0.0064(5) 0.0032(5)
C3A 0.0265(9) 0.0211(9) 0.0284(9) 0.0018(6) 0.0059(6) -0.0002(6)
C4A 0.0292(10) 0.0221(8) 0.0328(8) 0.0038(6) 0.0096(7) 0.0003(7)
C5A 0.0269(10) 0.0334(9) 0.0474(11) 0.0084(8) 0.0126(8) 0.0015(8)
C6A 0.0263(10) 0.0396(10) 0.0504(11) 0.0091(8) -0.0004(8) -0.0036(8)
C7A 0.0359(11) 0.0374(10) 0.0388(10) 0.0004(7) -0.0044(8) -0.0050(8)
C8A 0.0327(10) 0.0290(8) 0.0307(8) -0.0016(6) 0.0035(7) -0.0018(8)
C9A 0.0318(9) 0.0204(7) 0.0222(7) -0.0001(5) 0.0093(6) -0.0011(6)
C10A 0.0267(9) 0.0215(7) 0.0217(7) 0.0007(5) 0.0053(6) -0.0006(6)
C11A 0.0292(9) 0.0259(8) 0.0293(8) 0.0038(6) 0.0056(7) 0.0017(7)
C12A 0.0315(10) 0.0322(9) 0.0349(9) 0.0030(7) -0.0017(7) -0.0043(7)
C13A 0.0464(13) 0.0287(9) 0.0279(8) -0.0041(6) -0.0010(8) -0.0045(8)
C14A 0.0428(11) 0.0235(7) 0.0255(8) -0.0016(6) 0.0073(7) -0.0006(7)
C15A 0.0460(12) 0.0405(10) 0.0505(11) -0.0133(8) 0.0264(9) 0.0024(8)
C16A 0.0250(8) 0.0253(7) 0.0211(6) -0.0018(5) 0.0077(6) 0.0016(6)
C17A 0.0314(9) 0.0223(7) 0.0247(7) 0.0028(5) 0.0061(6) 0.0064(6)
C18A 0.0306(10) 0.0262(7) 0.0196(7) 0.0023(5) 0.0075(7) 0.0021(6)
C19A 0.0217(10) 0.0229(7) 0.0235(7) -0.0001(5) 0.0087(7) 0.0005(6)
C20A 0.0658(13) 0.0282(8) 0.0285(8) 0.0084(6) 0.0188(8) 0.0201(8)
C21A 0.0671(13) 0.0362(9) 0.0215(7) 0.0084(6) 0.0183(8) 0.0175(9)
C22A 0.0294(8) 0.0233(7) 0.0239(7) -0.0007(5) 0.0116(6) 0.0029(6)
C23A 0.0485(13) 0.0309(8) 0.0396(9) -0.0065(7) 0.0149(9) -0.0063(8)
C24A 0.0514(15) 0.0340(10) 0.0290(9) 0.0007(8) 0.0221(10) 0.0056(10)
C25A 0.0389(10) 0.0417(10) 0.0432(11) 0.0004(9) 0.0158(9) 0.0118(8)
N1B 0.0243(7) 0.0286(6) 0.0215(6) -0.0040(5) 0.0064(5) 0.0032(5)
C1B 0.0258(9) 0.0240(7) 0.0227(7) -0.0016(6) 0.0078(6) 0.0002(6)
C2B 0.0270(9) 0.0222(7) 0.0259(7) -0.0019(5) 0.0103(6) 0.0003(7)
N2B 0.0281(8) 0.0256(6) 0.0323(7) -0.0030(5) 0.0140(6) 0.0019(5)
C3B 0.0292(10) 0.0221(8) 0.0328(8) 0.0038(6) 0.0096(7) 0.0003(7)
C4B 0.0265(9) 0.0211(9) 0.0284(9) 0.0018(6) 0.0059(6) -0.0002(6)
C5B 0.0327(10) 0.0290(8) 0.0307(8) -0.0016(6) 0.0035(7) -0.0018(8)
C6B 0.0359(11) 0.0374(10) 0.0388(10) 0.0004(7) -0.0044(8) -0.0050(8)
C7B 0.0263(10) 0.0396(10) 0.0504(11) 0.0091(8) -0.0004(8) -0.0036(8)
C8B 0.0269(10) 0.0334(9) 0.0474(11) 0.0084(8) 0.0126(8) 0.0015(8)
C9B 0.0267(9) 0.0215(7) 0.0217(7) 0.0007(5) 0.0053(6) -0.0006(6)
C10B 0.0318(9) 0.0204(7) 0.0222(7) -0.0001(5) 0.0093(6) -0.0011(6)
C11B 0.0428(11) 0.0235(7) 0.0255(8) -0.0016(6) 0.0073(7) -0.0006(7)
C12B 0.0464(13) 0.0287(9) 0.0279(8) -0.0041(6) -0.0010(8) -0.0045(8)
C13B 0.0315(10) 0.0322(9) 0.0349(9) 0.0030(7) -0.0017(7) -0.0043(7)
C14B 0.0292(9) 0.0259(8) 0.0293(8) 0.0038(6) 0.0056(7) 0.0017(7)
C15B 0.0460(12) 0.0405(10) 0.0505(11) -0.0133(8) 0.0264(9) 0.0024(8)
C16B 0.0250(8) 0.0253(7) 0.0211(6) -0.0018(5) 0.0077(6) 0.0016(6)
C17B 0.0671(13) 0.0362(9) 0.0215(7) 0.0084(6) 0.0183(8) 0.0175(9)
C18B 0.0658(13) 0.0282(8) 0.0285(8) 0.0084(6) 0.0188(8) 0.0201(8)
C19B 0.0217(10) 0.0229(7) 0.0235(7) -0.0001(5) 0.0087(7) 0.0005(6)
C20B 0.0306(10) 0.0262(7) 0.0196(7) 0.0023(5) 0.0075(7) 0.0021(6)
C21B 0.0314(9) 0.0223(7) 0.0247(7) 0.0028(5) 0.0061(6) 0.0064(6)
C22B 0.0294(8) 0.0233(7) 0.0239(7) -0.0007(5) 0.0116(6) 0.0029(6)
C23B 0.0485(13) 0.0309(8) 0.0396(9) -0.0065(7) 0.0149(9) -0.0063(8)
C24B 0.0514(15) 0.0340(10) 0.0290(9) 0.0007(8) 0.0221(10) 0.0056(10)
C25B 0.0389(10) 0.0417(10) 0.0432(11) 0.0004(9) 0.0158(9) 0.0118(8)

loop_
_atom_type_symbol
_atom_type_description
_atom_type_scat_dispersion_real
_atom_type_scat_dispersion_imag
_atom_type_scat_source
C C 0.0033 0.0016 'International Tables Vol C Tables 4.2.6.8 and 6.1.1.4'
H H 0.0000 0.0000 'International Tables Vol C Tables 4.2.6.8 and 6.1.1.4'
N N 0.0061 0.0033 'International Tables Vol C Tables 4.2.6.8 and 6.1.1.4'

loop_
_geom_angle_atom_site_label_1
_geom_angle_atom_site_label_2
_geom_angle_atom_site_label_3
_geom_angle
C1A N1A C4A 107.17(12)
C1A N1A C15A 126.75(14)
C4A N1A C15A 125.82(14)
C2A C1A N1A 109.41(13)
C2A C1A C9A 109.04(13)
N1A C1A C9A 141.48(13)
C1A C2A N2A 109.67(13)
C1A C2A C3A 109.16(13)
N2A C2A C3A 141.08(13)
C2A N2A C10A 107.09(11)
C2A N2A C16A 125.77(12)
C10A N2A C16A 127.01(12)
C8A C3A C2A 136.55(15)
C8A C3A C4A 118.98(14)
C2A C3A C4A 104.46(13)
N1A C4A C5A 128.91(15)
N1A C4A C3A 109.81(14)
C5A C4A C3A 121.28(15)
C6A C5A C4A 118.05(16)
C6A C5A H5A 121.0
C4A C5A H5A 121.0
C5A C6A C7A 121.52(17)
C5A C6A H6A 119.2
C7A C6A H6A 119.2
C8A C7A C6A 121.19(16)
C8A C7A H7A 119.4
C6A C7A H7A 119.4
C7A C8A C3A 118.98(15)
C7A C8A H8A 120.5
C3A C8A H8A 120.5
C14A C9A C10A 118.78(14)
C14A C9A C1A 136.76(15)
C10A C9A C1A 104.45(13)
C11A C10A N2A 128.58(14)
C11A C10A C9A 121.64(13)
N2A C10A C9A 109.75(13)
C12A C11A C10A 117.80(15)
C12A C11A H11A 121.1
C10A C11A H11A 121.1
C11A C12A C13A 121.44(16)
C11A C12A H12A 119.3
C13A C12A H12A 119.3
C14A C13A C12A 121.00(15)
C14A C13A H13A 119.5
C12A C13A H13A 119.5
C13A C14A C9A 119.34(15)
C13A C14A H14A 120.3
C9A C14A H14A 120.3
C17A C16A C21A 119.28(13)
C17A C16A N2A 120.39(13)
C21A C16A N2A 120.31(12)
C16A C17A C18A 120.12(14)
C16A C17A H17A 119.9
C18A C17A H17A 119.9
C19A C18A C17A 121.66(13)
C19A C18A H18A 119.2
C17A C18A H18A 119.2
C18A C19A C20A 117.01(13)
C18A C19A C22A 123.32(13)
C20A C19A C22A 119.65(13)
C21A C20A C19A 121.71(14)
C21A C20A H20A 119.1
C19A C20A H20A 119.1
C16A C21A C20A 120.21(13)
C16A C21A H21A 119.9
C20A C21A H21A 119.9
C24A C22A C25A 108.70(14)
C24A C22A C19A 111.91(12)
C25A C22A C19A 109.82(14)
C24A C22A C23A 108.60(14)
C25A C22A C23A 108.99(15)
C19A C22A C23A 108.76(13)
C1B N1B C4B 107.1(8)
C1B N1B C15B 123.8(12)
C4B N1B C15B 129.1(12)
C2B C1B N1B 108.3(8)
C2B C1B C9B 106.0(8)
N1B C1B C9B 144.1(12)
C1B C2B N2B 111.9(8)
C1B C2B C3B 108.2(8)
N2B C2B C3B 139.0(10)
C2B N2B C10B 104.8(8)
C2B N2B C16B 125.9(11)
C10B N2B C16B 127.8(11)
C4B C3B C8B 120.0
C4B C3B C2B 105.4(8)
C8B C3B C2B 134.4(8)
N1B C4B C3B 109.5(8)
N1B C4B C5B 130.4(8)
C3B C4B C5B 120.0
C6B C5B C4B 120.0
C6B C5B H5B 120.0
C4B C5B H5B 120.0
C5B C6B C7B 120.0
C5B C6B H6B 120.0
C7B C6B H6B 120.0
C8B C7B C6B 120.0
C8B C7B H7B 120.0
C6B C7B H7B 120.0
C7B C8B C3B 120.0
C7B C8B H8B 120.0
C3B C8B H8B 120.0
C10B C9B C14B 120.0
C10B C9B C1B 106.0(7)
C14B C9B C1B 133.9(8)
C9B C10B C11B 120.0
C9B C10B N2B 110.8(8)
C11B C10B N2B 129.2(8)
C12B C11B C10B 120.0
C12B C11B H11B 120.0
C10B C11B H11B 120.0
C13B C12B C11B 120.0
C13B C12B H12B 120.0
C11B C12B H12B 120.0
C14B C13B C12B 120.0
C14B C13B H13B 120.0
C12B C13B H13B 120.0
C13B C14B C9B 120.0
C13B C14B H14B 120.0
C9B C14B H14B 120.0
N1B C15B H15D 109.5
N1B C15B H15E 109.5
H15D C15B H15E 109.5
N1B C15B H15F 109.5
H15D C15B H15F 109.5
H15E C15B H15F 109.5
C17B C16B C21B 120.0
C17B C16B N2B 119.1(9)
C21B C16B N2B 120.8(9)
C16B C17B C18B 120.0
C16B C17B H17B 120.0
C18B C17B H17B 120.0
C19B C18B C17B 120.0
C19B C18B H18B 120.0
C17B C18B H18B 120.0
C18B C19B C20B 120.0
C18B C19B C22B 120.0(10)
C20B C19B C22B 120.0(10)
C21B C20B C19B 120.0
C21B C20B H20B 120.0
C19B C20B H20B 120.0
C20B C21B C16B 120.0
C20B C21B H21B 120.0
C16B C21B H21B 120.0
C24B C22B C25B 109.4(13)
C24B C22B C19B 112.4(13)
C25B C22B C19B 109.9(12)
C24B C22B C23B 108.4(13)
C25B C22B C23B 108.6(13)
C19B C22B C23B 108.0(12)
C22B C23B H23D 109.5
C22B C23B H23E 109.5
H23D C23B H23E 109.5
C22B C23B H23F 109.5
H23D C23B H23F 109.5
H23E C23B H23F 109.5
C22B C24B H24D 109.5
C22B C24B H24E 109.5
H24D C24B H24E 109.5
C22B C24B H24F 109.5
H24D C24B H24F 109.5
H24E C24B H24F 109.5
C22B C25B H25D 109.5
C22B C25B H25E 109.5
H25D C25B H25E 109.5
C22B C25B H25F 109.5
H25D C25B H25F 109.5
H25E C25B H25F 109.5

loop_
_geom_bond_atom_site_label_1
_geom_bond_atom_site_label_2
_geom_bond_distance
N1A C1A 1.385(2)
N1A C4A 1.387(2)
N1A C15A 1.4469(19)
C1A C2A 1.3745(19)
C1A C9A 1.428(2)
C2A N2A 1.3817(19)
C2A C3A 1.422(2)
N2A C10A 1.3949(18)
N2A C16A 1.4244(17)
C3A C8A 1.405(2)
C3A C4A 1.426(2)
C4A C5A 1.390(2)
C5A C6A 1.378(3)
C5A H5A 0.9500
C6A C7A 1.396(3)
C6A H6A 0.9500
C7A C8A 1.375(2)
C7A H7A 0.9500
C8A H8A 0.9500
C9A C14A 1.404(2)
C9A C10A 1.424(2)
C10A C11A 1.389(2)
C11A C12A 1.384(2)
C11A H11A 0.9500
C12A C13A 1.400(2)
C12A H12A 0.9500
C13A C14A 1.372(2)
C13A H13A 0.9500
C14A H14A 0.9500
C15A H15A 0.9800
C15A H15B 0.9800
C15A H15C 0.9800
C16A C17A 1.3789(19)
C16A C21A 1.380(2)
C17A C18A 1.3902(19)
C17A H17A 0.9500
C18A C19A 1.3869(19)
C18A H18A 0.9500
C19A C20A 1.393(2)
C19A C22A 1.5297(19)
C20A C21A 1.383(2)
C20A H20A 0.9500
C21A H21A 0.9500
C22A C24A 1.5295(19)
C22A C25A 1.530(2)
C22A C23A 1.535(2)
C23A H23A 0.9800
C23A H23B 0.9800
C23A H23C 0.9800
C24A H24A 0.9800
C24A H24B 0.9800
C24A H24C 0.9800
C25A H25A 0.9800
C25A H25B 0.9800
C25A H25C 0.9800
N1B C1B 1.387(9)
N1B C4B 1.389(8)
N1B C15B 1.448(9)
C1B C2B 1.370(9)
C1B C9B 1.438(8)
C2B N2B 1.385(8)
C2B C3B 1.428(8)
N2B C10B 1.393(8)
N2B C16B 1.426(8)
C3B C4B 1.3900
C3B C8B 1.3900
C4B C5B 1.3900
C5B C6B 1.3900
C5B H5B 0.9500
C6B C7B 1.3900
C6B H6B 0.9500
C7B C8B 1.3900
C7B H7B 0.9500
C8B H8B 0.9500
C9B C10B 1.3900
C9B C14B 1.3900
C10B C11B 1.3900
C11B C12B 1.3900
C11B H11B 0.9500
C12B C13B 1.3900
C12B H12B 0.9500
C13B C14B 1.3900
C13B H13B 0.9500
C14B H14B 0.9500
C15B H15D 0.9800
C15B H15E 0.9800
C15B H15F 0.9800
C16B C17B 1.3900
C16B C21B 1.3900
C17B C18B 1.3900
C17B H17B 0.9500
C18B C19B 1.3900
C18B H18B 0.9500
C19B C20B 1.3900
C19B C22B 1.533(8)
C20B C21B 1.3900
C20B H20B 0.9500
C21B H21B 0.9500
C22B C24B 1.527(9)
C22B C25B 1.531(10)
C22B C23B 1.538(9)
C23B H23D 0.9800
C23B H23E 0.9800
C23B H23F 0.9800
C24B H24D 0.9800
C24B H24E 0.9800
C24B H24F 0.9800
C25B H25D 0.9800
C25B H25E 0.9800
C25B H25F 0.9800

loop_
_geom_torsion_atom_site_label_1
_geom_torsion_atom_site_label_2
_geom_torsion_atom_site_label_3
_geom_torsion_atom_site_label_4
_geom_torsion
C4A N1A C1A C2A 0.50(17)
C15A N1A C1A C2A 174.77(15)
C4A N1A C1A C9A -175.9(2)
C15A N1A C1A C9A -1.7(3)
N1A C1A C2A N2A -177.53(12)
C9A C1A C2A N2A 0.12(17)
N1A C1A C2A C3A -0.26(18)
C9A C1A C2A C3A 177.39(14)
C1A C2A N2A C10A 0.23(17)
C3A C2A N2A C10A -175.7(2)
C1A C2A N2A C16A 176.25(13)
C3A C2A N2A C16A 0.4(3)
C1A C2A C3A C8A 178.3(2)
N2A C2A C3A C8A -5.8(4)
C1A C2A C3A C4A -0.08(18)
N2A C2A C3A C4A 175.8(2)
C1A N1A C4A C5A -179.40(18)
C15A N1A C4A C5A 6.3(3)
C1A N1A C4A C3A -0.55(17)
C15A N1A C4A C3A -174.89(15)
C8A C3A C4A N1A -178.34(17)
C2A C3A C4A N1A 0.39(17)
C8A C3A C4A C5A 0.6(2)
C2A C3A C4A C5A 179.34(18)
N1A C4A C5A C6A 178.3(2)
C3A C4A C5A C6A -0.4(2)
C4A C5A C6A C7A -0.2(2)
C5A C6A C7A C8A 0.7(3)
C6A C7A C8A C3A -0.5(2)
C2A C3A C8A C7A -178.4(2)
C4A C3A C8A C7A -0.2(2)
C2A C1A C9A C14A 178.37(17)
N1A C1A C9A C14A -5.2(3)
C2A C1A C9A C10A -0.41(16)
N1A C1A C9A C10A 176.03(19)
C2A N2A C10A C11A -178.66(14)
C16A N2A C10A C11A 5.4(2)
C2A N2A C10A C9A -0.50(16)
C16A N2A C10A C9A -176.45(13)
C14A C9A C10A C11A -0.2(2)
C1A C9A C10A C11A 178.87(13)
C14A C9A C10A N2A -178.49(13)
C1A C9A C10A N2A 0.55(15)
N2A C10A C11A C12A 178.33(15)
C9A C10A C11A C12A 0.4(2)
C10A C11A C12A C13A -0.1(2)
C11A C12A C13A C14A -0.3(2)
C12A C13A C14A C9A 0.5(2)
C10A C9A C14A C13A -0.3(2)
C1A C9A C14A C13A -178.91(18)
C2A N2A C16A C17A 66.4(2)
C10A N2A C16A C17A -118.41(17)
C2A N2A C16A C21A -111.86(18)
C10A N2A C16A C21A 63.4(2)
C21A C16A C17A C18A 1.2(3)
N2A C16A C17A C18A -177.08(16)
C16A C17A C18A C19A -0.8(3)
C17A C18A C19A C20A -0.2(3)
C17A C18A C19A C22A 178.20(17)
C18A C19A C20A C21A 0.8(3)
C22A C19A C20A C21A -177.64(18)
C17A C16A C21A C20A -0.6(3)
N2A C16A C21A C20A 177.68(16)
C19A C20A C21A C16A -0.5(3)
C18A C19A C22A C24A 12.0(2)
C20A C19A C22A C24A -169.67(18)
C18A C19A C22A C25A 132.77(18)
C20A C19A C22A C25A -48.9(2)
C18A C19A C22A C23A -108.0(2)
C20A C19A C22A C23A 70.3(2)
C4B N1B C1B C2B 12(3)
C15B N1B C1B C2B -167(3)
C4B N1B C1B C9B 174(5)
C15B N1B C1B C9B -5(5)
N1B C1B C2B N2B 177(2)
C9B C1B C2B N2B 8(4)
N1B C1B C2B C3B -12(3)
C9B C1B C2B C3B 179(3)
C1B C2B N2B C10B -8(4)
C3B C2B N2B C10B -175(4)
C1B C2B N2B C16B -175(2)
C3B C2B N2B C16B 18(6)
C1B C2B C3B C4B 8(3)
N2B C2B C3B C4B 175(4)
C1B C2B C3B C8B -177(3)
N2B C2B C3B C8B -9(6)
C1B N1B C4B C3B -7.2(18)
C15B N1B C4B C3B 171.9(18)
C1B N1B C4B C5B 177(2)
C15B N1B C4B C5B -4(2)
C8B C3B C4B N1B -177(2)
C2B C3B C4B N1B 0(2)
C8B C3B C4B C5B 0.0
C2B C3B C4B C5B 176(3)
N1B C4B C5B C6B 176(2)
C3B C4B C5B C6B 0.0
C4B C5B C6B C7B 0.0
C5B C6B C7B C8B 0.0
C6B C7B C8B C3B 0.0
C4B C3B C8B C7B 0.0
C2B C3B C8B C7B -175(3)
C2B C1B C9B C10B -4(3)
N1B C1B C9B C10B -166(4)
C2B C1B C9B C14B 178(3)
N1B C1B C9B C14B 16(7)
C14B C9B C10B C11B 0.0
C1B C9B C10B C11B -178(3)
C14B C9B C10B N2B 177(3)
C1B C9B C10B N2B -1(3)
C2B N2B C10B C9B 5(3)
C16B N2B C10B C9B 171.4(18)
C2B N2B C10B C11B -178(3)
C16B N2B C10B C11B -11(5)
C9B C10B C11B C12B 0.0
N2B C10B C11B C12B -177(4)
C10B C11B C12B C13B 0.0
C11B C12B C13B C14B 0.0
C12B C13B C14B C9B 0.0
C10B C9B C14B C13B 0.0
C1B C9B C14B C13B 177(4)
C2B N2B C16B C17B 74(3)
C10B N2B C16B C17B -90(3)
C2B N2B C16B C21B -108(3)
C10B N2B C16B C21B 88(3)
C21B C16B C17B C18B 0.0
N2B C16B C17B C18B 177.7(18)
C16B C17B C18B C19B 0.0
C17B C18B C19B C20B 0.0
C17B C18B C19B C22B -178(2)
C18B C19B C20B C21B 0.0
C22B C19B C20B C21B 178(2)
C19B C20B C21B C16B 0.0
C17B C16B C21B C20B 0.0
N2B C16B C21B C20B -177.7(19)
C18B C19B C22B C24B 176(3)
C20B C19B C22B C24B -1(3)
C18B C19B C22B C25B -61(3)
C20B C19B C22B C25B 121(3)
C18B C19B C22B C23B 57(3)
C20B C19B C22B C23B -121(3)
